data_7124238
loop_
_publ_author_name
'Meng, Xiangtai'
'Chen, Dengfeng'
'Cao, Xiaoji'
'Luo, Jinyue'
'Wang, Fei'
'Huang, Shenlin'

_publ_section_title
;
 Synthesis of Polysubstituted Cyclic 1,2-Diketones Enabled by Iterative
 Sulfoxide-Mediated Arylation
;
_journal_name_full 'Chemical Communications'
_journal_paper_doi 10.1039/C9CC06505A
_journal_year 2019
_chemical_absolute_configuration ad
_chemical_formula_moiety 'C29 H32 O3 S2'
_chemical_formula_sum 'C29 H32 O3 S2'
_chemical_formula_weight 492.66
_space_group_crystal_system orthorhombic
_space_group_IT_number 19
_space_group_name_Hall 'P 2ac 2ab'
_space_group_name_H-M_alt 'P 21 21 21'
_symmetry_space_group_name_Hall 'P 2ac 2ab'
_symmetry_space_group_name_H-M 'P 21 21 21'
_atom_sites_solution_hydrogens geom
_atom_sites_solution_primary dual
_audit_creation_date 2019-05-12
_audit_creation_method
;
Olex2 1.2
(compiled 2018.05.29 svn.r3508 for OlexSys, GUI svn.r5506)
;
_audit_update_record
;
2019-07-04 deposited with the CCDC.    2019-09-25 downloaded from the CCDC.
;
_cell_angle_alpha 90
_cell_angle_beta 90
_cell_angle_gamma 90
_cell_formula_units_Z 4
_cell_length_a 9.2472(8)
_cell_length_b 13.6858(14)
_cell_length_c 19.2652(15)
_cell_measurement_reflns_used 4198
_cell_measurement_temperature 283(2)
_cell_measurement_theta_max 25.20
_cell_measurement_theta_min 2.44
_cell_volume 2438.1(4)
_computing_molecular_graphics 'Olex2 (Dolomanov et al., 2009)'
_computing_publication_material 'Olex2 (Dolomanov et al., 2009)'
_computing_structure_refinement 'ShelXL (Sheldrick, 2015)'
_computing_structure_solution 'ShelXT (Sheldrick, 2015)'
_diffrn_ambient_temperature 283.47
_diffrn_measured_fraction_theta_full 0.993
_diffrn_measured_fraction_theta_max 0.986
_diffrn_measurement_device_type 'CCD area detector'
_diffrn_measurement_method 'phi and omega scans'
_diffrn_radiation_monochromator graphite
_diffrn_radiation_type MoK\a
_diffrn_radiation_wavelength 0.71073
_diffrn_reflns_av_R_equivalents 0.0486
_diffrn_reflns_av_unetI/netI 0.1016
_diffrn_reflns_Laue_measured_fraction_full 0.993
_diffrn_reflns_Laue_measured_fraction_max 0.986
_diffrn_reflns_limit_h_max 9
_diffrn_reflns_limit_h_min -12
_diffrn_reflns_limit_k_max 17
_diffrn_reflns_limit_k_min -16
_diffrn_reflns_limit_l_max 24
_diffrn_reflns_limit_l_min -20
_diffrn_reflns_number 12728
_diffrn_reflns_point_group_measured_fraction_full 0.989
_diffrn_reflns_point_group_measured_fraction_max 0.974
_diffrn_reflns_theta_full 25.242
_diffrn_reflns_theta_max 27.505
_diffrn_reflns_theta_min 2.443
_exptl_absorpt_coefficient_mu 0.249
_exptl_absorpt_correction_type none
_exptl_crystal_colour colorless
_exptl_crystal_density_diffrn 1.342
_exptl_crystal_description block
_exptl_crystal_F_000 1048
_exptl_crystal_size_max 0.12
_exptl_crystal_size_mid 0.10
_exptl_crystal_size_min 0.09
_refine_diff_density_max 0.414
_refine_diff_density_min -0.545
_refine_diff_density_rms 0.064
_refine_ls_abs_structure_details
;
 Flack x determined using 1009 quotients [(I+)-(I-)]/[(I+)+(I-)]
 (Parsons, Flack and Wagner, Acta Cryst. B69 (2013) 249-259).
;
_refine_ls_abs_structure_Flack 0.00(5)
_refine_ls_extinction_method none
_refine_ls_goodness_of_fit_ref 1.047
_refine_ls_hydrogen_treatment constr
_refine_ls_matrix_type full
_refine_ls_number_parameters 309
_refine_ls_number_reflns 5440
_refine_ls_number_restraints 0
_refine_ls_restrained_S_all 1.047
_refine_ls_R_factor_all 0.1475
_refine_ls_R_factor_gt 0.0638
_refine_ls_shift/su_max 0.000
_refine_ls_shift/su_mean 0.000
_refine_ls_structure_factor_coef Fsqd
_refine_ls_weighting_details 'w=1/[\s^2^(Fo^2^)+(0.0496P)^2^+1.2528P] where P=(Fo^2^+2Fc^2^)/3'
_refine_ls_weighting_scheme calc
_refine_ls_wR_factor_gt 0.1100
_refine_ls_wR_factor_ref 0.1418
_reflns_Friedel_coverage 0.748
_reflns_Friedel_fraction_full 0.984
_reflns_Friedel_fraction_max 0.957
_reflns_number_gt 3299
_reflns_number_total 5440
_reflns_threshold_expression 'I > 2\s(I)'
_cod_data_source_file c9cc06505a2.cif
_cod_data_source_block 8
_cod_database_code 7124238
_shelx_shelxl_version_number 2018/3
_shelx_space_group_comment
;
The symmetry employed for this shelxl refinement is uniquely defined
by the following loop, which should always be used as a source of
symmetry information in preference to the above space-group names.
They are only intended as comments.
;
_olex2_refinement_description
;
1. Fixed Uiso
 At 1.2 times of:
  All C(H) groups, All C(H,H) groups
 At 1.5 times of:
  All C(H,H,H) groups
2.a Ternary CH refined with riding coordinates:
 C7(H7), C14(H14), C8(H8)
2.b Secondary CH2 refined with riding coordinates:
 C10(H10A,H10B), C9(H9A,H9B), C4(H4A,H4B), C5(H5A,H5B), C11(H11A,H11B),
 C16(H16A,H16B), C12(H12A,H12B), C15(H15A,H15B)
2.c Aromatic/amide H refined with riding coordinates:
 C21(H21), C29(H29), C22(H22), C25(H25), C28(H28), C26(H26), C27(H27)
2.d Idealised Me refined as rotating group:
 C19(H19A,H19B,H19C), C18(H18A,H18B,H18C)
;
_olex2_submission_special_instructions 'No special instructions were received'

loop_
_space_group_symop_operation_xyz
'x, y, z'
'-x+1/2, -y, z+1/2'
'-x, y+1/2, -z+1/2'
'x+1/2, -y+1/2, -z'

loop_
_atom_site_label
_atom_site_type_symbol
_atom_site_fract_x
_atom_site_fract_y
_atom_site_fract_z
_atom_site_U_iso_or_equiv
_atom_site_adp_type
_atom_site_occupancy
_atom_site_site_symmetry_order
_atom_site_calc_flag
_atom_site_refinement_flags_posn
S2 S 0.20816(17) 0.45092(11) 0.41150(8) 0.0425(4) Uani 1 1 d .
S1 S 0.00918(18) 0.31287(11) 0.33958(8) 0.0493(4) Uani 1 1 d .
O2 O 0.2519(5) 0.6363(3) 0.2928(2) 0.0493(11) Uani 1 1 d .
O1 O 1.0102(5) 0.6194(3) 0.0471(2) 0.0667(13) Uani 1 1 d .
O3 O 0.4584(6) 0.6393(3) 0.3894(2) 0.0671(14) Uani 1 1 d .
C20 C 0.1976(6) 0.4107(4) 0.2683(3) 0.0321(13) Uani 1 1 d .
C7 C 0.5805(6) 0.4994(4) 0.2059(3) 0.0327(13) Uani 1 1 d .
H7 H 0.581758 0.557120 0.236030 0.039 Uiso 1 1 calc R
C14 C 0.6476(6) 0.5998(4) 0.1020(3) 0.0354(13) Uani 1 1 d .
H14 H 0.663818 0.653955 0.134328 0.043 Uiso 1 1 calc R
C8 C 0.5305(6) 0.5364(4) 0.1343(3) 0.0335(13) Uani 1 1 d .
H8 H 0.514901 0.479702 0.104228 0.040 Uiso 1 1 calc R
C23 C 0.1466(6) 0.3983(4) 0.3354(3) 0.0357(14) Uani 1 1 d .
C6 C 0.4704(6) 0.4275(4) 0.2399(3) 0.0315(13) Uani 1 1 d .
C13 C 0.7926(6) 0.5466(4) 0.0953(3) 0.0387(13) Uani 1 1 d .
C24 C 0.0937(6) 0.5531(4) 0.4237(3) 0.0397(14) Uani 1 1 d .
C1 C 0.3179(5) 0.4803(4) 0.2450(3) 0.0285(12) Uani 1 1 d .
C3 C 0.4484(7) 0.5676(4) 0.3537(3) 0.0410(15) Uani 1 1 d .
C21 C 0.1202(6) 0.3488(4) 0.2220(3) 0.0422(15) Uani 1 1 d .
H21 H 0.138357 0.346588 0.174592 0.051 Uiso 1 1 calc R
C10 C 0.2732(6) 0.5241(4) 0.1748(3) 0.0381(14) Uani 1 1 d .
H10A H 0.185261 0.561704 0.181159 0.046 Uiso 1 1 calc R
H10B H 0.251657 0.471262 0.142899 0.046 Uiso 1 1 calc R
C9 C 0.3879(6) 0.5900(4) 0.1421(3) 0.0403(15) Uani 1 1 d .
H9A H 0.354938 0.611640 0.096860 0.048 Uiso 1 1 calc R
H9B H 0.401776 0.647291 0.170971 0.048 Uiso 1 1 calc R
C2 C 0.3293(6) 0.5665(4) 0.2968(3) 0.0336(13) Uani 1 1 d .
C17 C 0.8801(7) 0.6171(5) 0.0515(3) 0.0483(17) Uani 1 1 d .
C19 C 0.4584(6) 0.3327(4) 0.1975(3) 0.0462(15) Uani 1 1 d .
H19A H 0.416366 0.346869 0.153038 0.069 Uiso 1 1 calc GR
H19B H 0.398301 0.286934 0.221840 0.069 Uiso 1 1 calc GR
H19C H 0.552929 0.305227 0.191114 0.069 Uiso 1 1 calc GR
C4 C 0.5492(7) 0.4827(4) 0.3604(3) 0.0474(16) Uani 1 1 d .
H4A H 0.546138 0.459727 0.408019 0.057 Uiso 1 1 calc R
H4B H 0.646769 0.505315 0.351355 0.057 Uiso 1 1 calc R
C5 C 0.5178(7) 0.3974(4) 0.3129(3) 0.0395(14) Uani 1 1 d .
H5A H 0.442325 0.357676 0.333610 0.047 Uiso 1 1 calc R
H5B H 0.603984 0.357292 0.309352 0.047 Uiso 1 1 calc R
C11 C 0.7362(6) 0.4597(4) 0.2066(3) 0.0453(15) Uani 1 1 d .
H11A H 0.767368 0.452865 0.254468 0.054 Uiso 1 1 calc R
H11B H 0.736417 0.395059 0.185940 0.054 Uiso 1 1 calc R
C16 C 0.7760(7) 0.6800(5) 0.0107(3) 0.0522(17) Uani 1 1 d .
H16A H 0.791731 0.671748 -0.038776 0.063 Uiso 1 1 calc R
H16B H 0.789186 0.748377 0.022265 0.063 Uiso 1 1 calc R
C29 C -0.0249(7) 0.5749(4) 0.3839(3) 0.0502(16) Uani 1 1 d .
H29 H -0.050100 0.534420 0.347033 0.060 Uiso 1 1 calc R
C22 C 0.0172(7) 0.2931(4) 0.2533(3) 0.0493(16) Uani 1 1 d .
H22 H -0.041945 0.249264 0.229805 0.059 Uiso 1 1 calc R
C12 C 0.8459(6) 0.5236(5) 0.1680(3) 0.0490(16) Uani 1 1 d .
H12A H 0.860520 0.583988 0.193407 0.059 Uiso 1 1 calc R
H12B H 0.937890 0.489802 0.165330 0.059 Uiso 1 1 calc R
C15 C 0.6238(7) 0.6462(5) 0.0306(3) 0.0510(17) Uani 1 1 d .
H15A H 0.586743 0.598884 -0.002391 0.061 Uiso 1 1 calc R
H15B H 0.557444 0.700957 0.033358 0.061 Uiso 1 1 calc R
C25 C 0.1317(8) 0.6132(5) 0.4786(3) 0.0570(19) Uani 1 1 d .
H25 H 0.211116 0.598253 0.506317 0.068 Uiso 1 1 calc R
C28 C -0.1066(8) 0.6564(5) 0.3982(4) 0.065(2) Uani 1 1 d .
H28 H -0.187859 0.670603 0.371598 0.078 Uiso 1 1 calc R
C18 C 0.7853(8) 0.4529(5) 0.0508(3) 0.0615(18) Uani 1 1 d .
H18A H 0.724311 0.405747 0.073308 0.092 Uiso 1 1 calc GR
H18B H 0.880743 0.426296 0.045549 0.092 Uiso 1 1 calc GR
H18C H 0.746305 0.468303 0.005963 0.092 Uiso 1 1 calc GR
C26 C 0.0500(10) 0.6957(5) 0.4917(4) 0.070(2) Uani 1 1 d .
H26 H 0.075622 0.737024 0.527945 0.085 Uiso 1 1 calc R
C27 C -0.0673(10) 0.7170(5) 0.4522(5) 0.072(2) Uani 1 1 d .
H27 H -0.121489 0.772655 0.461612 0.086 Uiso 1 1 calc R

loop_
_atom_site_aniso_label
_atom_site_aniso_U_11
_atom_site_aniso_U_22
_atom_site_aniso_U_33
_atom_site_aniso_U_23
_atom_site_aniso_U_13
_atom_site_aniso_U_12
S2 0.0495(9) 0.0367(8) 0.0415(8) 0.0013(7) -0.0010(8) -0.0016(7)
S1 0.0485(9) 0.0359(8) 0.0635(10) 0.0043(8) 0.0060(9) -0.0123(8)
O2 0.055(3) 0.031(2) 0.062(3) -0.002(2) 0.007(2) 0.010(2)
O1 0.039(3) 0.076(3) 0.085(3) 0.001(3) 0.013(3) -0.011(3)
O3 0.096(4) 0.048(3) 0.058(3) -0.013(2) -0.014(3) -0.018(3)
C20 0.030(3) 0.023(3) 0.043(3) 0.000(2) -0.001(3) 0.005(2)
C7 0.031(3) 0.028(3) 0.040(3) -0.001(3) -0.004(3) 0.003(2)
C14 0.038(3) 0.033(3) 0.035(3) -0.004(3) 0.001(3) -0.001(3)
C8 0.030(3) 0.035(3) 0.035(3) 0.000(3) -0.004(2) -0.004(3)
C23 0.039(3) 0.024(3) 0.044(3) 0.003(3) -0.002(3) 0.000(3)
C6 0.034(3) 0.025(3) 0.036(3) 0.001(2) -0.006(3) 0.006(2)
C13 0.034(3) 0.038(3) 0.045(3) -0.006(3) 0.001(3) -0.005(3)
C24 0.047(4) 0.033(3) 0.040(3) 0.002(3) 0.011(3) -0.007(3)
C1 0.027(3) 0.025(3) 0.034(3) -0.002(2) -0.002(2) 0.000(2)
C3 0.053(4) 0.032(3) 0.037(3) -0.005(3) -0.003(3) -0.016(3)
C21 0.038(3) 0.035(3) 0.054(4) -0.008(3) -0.003(3) -0.003(3)
C10 0.031(3) 0.042(4) 0.041(3) 0.003(3) -0.006(3) 0.000(3)
C9 0.034(3) 0.043(4) 0.044(3) 0.013(3) -0.001(3) 0.006(3)
C2 0.038(3) 0.025(3) 0.038(3) 0.003(2) 0.004(3) -0.006(3)
C17 0.044(4) 0.046(4) 0.055(4) -0.017(3) 0.009(3) -0.007(3)
C19 0.041(3) 0.032(3) 0.066(4) -0.009(3) 0.005(3) 0.001(3)
C4 0.044(4) 0.058(4) 0.041(3) 0.008(3) -0.009(3) -0.008(3)
C5 0.040(3) 0.033(3) 0.045(3) 0.009(3) -0.001(3) 0.007(3)
C11 0.035(3) 0.047(4) 0.054(4) 0.007(3) -0.002(3) 0.004(3)
C16 0.056(4) 0.049(4) 0.051(4) 0.000(3) 0.010(3) -0.011(4)
C29 0.052(4) 0.042(4) 0.056(4) 0.001(3) 0.007(4) -0.001(3)
C22 0.047(4) 0.036(3) 0.065(4) -0.008(3) -0.013(3) -0.008(3)
C12 0.027(3) 0.052(4) 0.068(4) 0.002(3) -0.003(3) 0.004(3)
C15 0.047(4) 0.060(4) 0.046(4) 0.007(3) -0.001(3) -0.005(3)
C25 0.072(5) 0.049(4) 0.050(4) -0.005(3) 0.008(4) -0.012(4)
C28 0.057(4) 0.044(4) 0.094(6) 0.016(4) 0.016(4) 0.004(4)
C18 0.064(4) 0.047(4) 0.073(4) -0.016(4) 0.014(4) -0.002(4)
C26 0.103(7) 0.049(5) 0.059(5) -0.010(4) 0.027(5) -0.006(5)
C27 0.084(6) 0.032(4) 0.100(6) 0.004(4) 0.038(5) 0.009(4)

loop_
_atom_type_symbol
_atom_type_description
_atom_type_scat_dispersion_real
_atom_type_scat_dispersion_imag
_atom_type_scat_source
C C 0.0033 0.0016 'International Tables Vol C Tables 4.2.6.8 and 6.1.1.4'
H H 0.0000 0.0000 'International Tables Vol C Tables 4.2.6.8 and 6.1.1.4'
O O 0.0106 0.0060 'International Tables Vol C Tables 4.2.6.8 and 6.1.1.4'
S S 0.1246 0.1234 'International Tables Vol C Tables 4.2.6.8 and 6.1.1.4'

loop_
_geom_angle_atom_site_label_1
_geom_angle_atom_site_label_2
_geom_angle_atom_site_label_3
_geom_angle
C23 S2 C24 104.2(3)
C22 S1 C23 91.8(3)
C23 C20 C1 126.6(5)
C23 C20 C21 109.9(5)
C21 C20 C1 123.5(5)
C8 C7 H7 105.6
C8 C7 C6 112.8(4)
C8 C7 C11 113.9(5)
C6 C7 H7 105.6
C11 C7 H7 105.6
C11 C7 C6 112.6(4)
C8 C14 H14 106.2
C8 C14 C13 112.8(4)
C8 C14 C15 120.2(5)
C13 C14 H14 106.2
C15 C14 H14 106.2
C15 C14 C13 104.3(5)
C7 C8 H8 108.3
C14 C8 C7 109.9(4)
C14 C8 H8 108.3
C9 C8 C7 109.4(4)
C9 C8 C14 112.6(4)
C9 C8 H8 108.3
S2 C23 S1 119.0(3)
C20 C23 S2 128.9(4)
C20 C23 S1 112.0(4)
C7 C6 C1 108.6(4)
C19 C6 C7 110.9(4)
C19 C6 C1 110.7(4)
C5 C6 C7 111.6(4)
C5 C6 C1 108.6(4)
C5 C6 C19 106.4(4)
C14 C13 C18 113.8(5)
C17 C13 C14 102.2(5)
C17 C13 C12 118.2(5)
C17 C13 C18 104.1(5)
C12 C13 C14 107.8(5)
C12 C13 C18 110.7(5)
C29 C24 S2 125.1(5)
C29 C24 C25 120.1(6)
C25 C24 S2 114.8(5)
C20 C1 C6 112.4(4)
C20 C1 C10 107.8(4)
C20 C1 C2 109.5(4)
C10 C1 C6 111.2(4)
C10 C1 C2 106.7(4)
C2 C1 C6 109.1(4)
O3 C3 C2 117.8(6)
O3 C3 C4 122.4(6)
C4 C3 C2 119.7(5)
C20 C21 H21 123.0
C22 C21 C20 114.1(6)
C22 C21 H21 123.0
C1 C10 H10A 108.8
C1 C10 H10B 108.8
C1 C10 C9 114.0(4)
H10A C10 H10B 107.6
C9 C10 H10A 108.8
C9 C10 H10B 108.8
C8 C9 C10 111.1(4)
C8 C9 H9A 109.4
C8 C9 H9B 109.4
C10 C9 H9A 109.4
C10 C9 H9B 109.4
H9A C9 H9B 108.0
O2 C2 C1 121.7(5)
O2 C2 C3 117.5(5)
C1 C2 C3 120.7(5)
O1 C17 C13 126.1(6)
O1 C17 C16 125.6(6)
C16 C17 C13 108.2(5)
C6 C19 H19A 109.5
C6 C19 H19B 109.5
C6 C19 H19C 109.5
H19A C19 H19B 109.5
H19A C19 H19C 109.5
H19B C19 H19C 109.5
C3 C4 H4A 108.4
C3 C4 H4B 108.4
C3 C4 C5 115.4(5)
H4A C4 H4B 107.5
C5 C4 H4A 108.4
C5 C4 H4B 108.4
C6 C5 H5A 108.8
C6 C5 H5B 108.8
C4 C5 C6 113.8(4)
C4 C5 H5A 108.8
C4 C5 H5B 108.8
H5A C5 H5B 107.7
C7 C11 H11A 108.7
C7 C11 H11B 108.7
H11A C11 H11B 107.6
C12 C11 C7 114.4(5)
C12 C11 H11A 108.7
C12 C11 H11B 108.7
C17 C16 H16A 110.4
C17 C16 H16B 110.4
C17 C16 C15 106.4(5)
H16A C16 H16B 108.6
C15 C16 H16A 110.4
C15 C16 H16B 110.4
C24 C29 H29 119.9
C24 C29 C28 120.2(7)
C28 C29 H29 119.9
S1 C22 H22 123.9
C21 C22 S1 112.2(5)
C21 C22 H22 123.9
C13 C12 C11 110.6(5)
C13 C12 H12A 109.5
C13 C12 H12B 109.5
C11 C12 H12A 109.5
C11 C12 H12B 109.5
H12A C12 H12B 108.1
C14 C15 H15A 111.2
C14 C15 H15B 111.2
C16 C15 C14 102.6(5)
C16 C15 H15A 111.2
C16 C15 H15B 111.2
H15A C15 H15B 109.2
C24 C25 H25 120.5
C24 C25 C26 119.0(7)
C26 C25 H25 120.5
C29 C28 H28 120.2
C27 C28 C29 119.6(8)
C27 C28 H28 120.2
C13 C18 H18A 109.5
C13 C18 H18B 109.5
C13 C18 H18C 109.5
H18A C18 H18B 109.5
H18A C18 H18C 109.5
H18B C18 H18C 109.5
C25 C26 H26 119.6
C27 C26 C25 120.8(7)
C27 C26 H26 119.6
C28 C27 H27 119.8
C26 C27 C28 120.3(7)
C26 C27 H27 119.8

loop_
_geom_bond_atom_site_label_1
_geom_bond_atom_site_label_2
_geom_bond_distance
S2 C23 1.729(6)
S2 C24 1.770(6)
S1 C23 1.729(6)
S1 C22 1.685(7)
O2 C2 1.196(6)
O1 C17 1.206(7)
O3 C3 1.201(6)
C20 C23 1.387(8)
C20 C1 1.532(7)
C20 C21 1.422(7)
C7 H7 0.9800
C7 C8 1.540(7)
C7 C6 1.560(7)
C7 C11 1.540(7)
C14 H14 0.9800
C14 C8 1.521(7)
C14 C13 1.531(8)
C14 C15 1.531(8)
C8 H8 0.9800
C8 C9 1.516(7)
C6 C1 1.587(7)
C6 C19 1.536(7)
C6 C5 1.531(7)
C13 C17 1.515(8)
C13 C12 1.518(8)
C13 C18 1.544(8)
C24 C29 1.371(8)
C24 C25 1.385(8)
C1 C10 1.536(7)
C1 C2 1.549(7)
C3 C2 1.553(8)
C3 C4 1.495(8)
C21 H21 0.9300
C21 C22 1.360(8)
C10 H10A 0.9700
C10 H10B 0.9700
C10 C9 1.528(7)
C9 H9A 0.9700
C9 H9B 0.9700
C17 C16 1.513(9)
C19 H19A 0.9600
C19 H19B 0.9600
C19 H19C 0.9600
C4 H4A 0.9700
C4 H4B 0.9700
C4 C5 1.511(8)
C5 H5A 0.9700
C5 H5B 0.9700
C11 H11A 0.9700
C11 H11B 0.9700
C11 C12 1.532(8)
C16 H16A 0.9700
C16 H16B 0.9700
C16 C15 1.530(8)
C29 H29 0.9300
C29 C28 1.375(9)
C22 H22 0.9300
C12 H12A 0.9700
C12 H12B 0.9700
C15 H15A 0.9700
C15 H15B 0.9700
C25 H25 0.9300
C25 C26 1.381(10)
C28 H28 0.9300
C28 C27 1.379(11)
C18 H18A 0.9600
C18 H18B 0.9600
C18 H18C 0.9600
C26 H26 0.9300
C26 C27 1.356(10)
C27 H27 0.9300
